data_7718157
loop_
_publ_author_name
'Leung, Joshua Ji-Nung'
'Bae, Dae Young'
'Moshood, Yusuff'
'Mirica, Liviu M.'

_publ_section_title
;
 C-C and C-O bond formation reactivity of nickel complexes supported by
 the pyridinophane <sup>Me</sup>N3C ligand.
;
_journal_issue 13
_journal_name_full 'Dalton transactions (Cambridge, England : 2003)'
_journal_page_first 5286
_journal_page_last 5292
_journal_paper_doi 10.1039/d5dt00135h
_journal_volume 54
_journal_year 2025
_chemical_formula_moiety 'C17 H21 Br2 N3 Ni'
_chemical_formula_sum 'C17 H21 Br2 N3 Ni'
_chemical_formula_weight 485.90
_space_group_crystal_system orthorhombic
_space_group_IT_number 61
_space_group_name_Hall '-P 2ac 2ab'
_space_group_name_H-M_alt 'P b c a'
_atom_sites_solution_hydrogens mixed
_atom_sites_solution_primary iterative
_audit_creation_date 2024-10-09
_audit_creation_method
;
Olex2 1.5
(compiled 2024.02.16 svn.r378c4104 for OlexSys, GUI svn.r6928)
;
_audit_update_record
;
2024-11-23 deposited with the CCDC.	2025-02-26 downloaded from the CCDC.
;
_cell_angle_alpha 90
_cell_angle_beta 90
_cell_angle_gamma 90
_cell_formula_units_Z 8
_cell_length_a 12.8864(3)
_cell_length_b 15.0143(3)
_cell_length_c 18.1804(4)
_cell_measurement_reflns_used 39374
_cell_measurement_temperature 100.00
_cell_measurement_theta_max 28.297
_cell_measurement_theta_min 2.240
_cell_volume 3517.55(13)
_computing_cell_refinement 'SAINT V8.40B (?, 2016)'
_computing_data_reduction 'SAINT V8.40B (?, 2016)'
_computing_molecular_graphics 'Olex2 1.5 (Dolomanov et al., 2009)'
_computing_publication_material 'Olex2 1.5 (Dolomanov et al., 2009)'
_computing_structure_refinement 'olex2.refine 1.5 (Bourhis et al., 2015)'
_computing_structure_solution 'olex2.solve 1.5 (Bourhis et al., 2015)'
_diffrn_ambient_temperature 100.00
_diffrn_measured_fraction_theta_full 1.000
_diffrn_measured_fraction_theta_max 0.999
_diffrn_measurement_device_type 'Bruker APEX-II CCD'
_diffrn_measurement_method '\f and \w scans'
_diffrn_radiation_type MoK\a
_diffrn_radiation_wavelength 0.71073
_diffrn_reflns_av_R_equivalents 0.0446
_diffrn_reflns_av_unetI/netI 0.0135
_diffrn_reflns_Laue_measured_fraction_full 1.000
_diffrn_reflns_Laue_measured_fraction_max 0.999
_diffrn_reflns_limit_h_max 17
_diffrn_reflns_limit_h_min -17
_diffrn_reflns_limit_k_max 20
_diffrn_reflns_limit_k_min -20
_diffrn_reflns_limit_l_max 24
_diffrn_reflns_limit_l_min -24
_diffrn_reflns_number 97734
_diffrn_reflns_point_group_measured_fraction_full 1.000
_diffrn_reflns_point_group_measured_fraction_max 0.999
_diffrn_reflns_theta_full 25.242
_diffrn_reflns_theta_max 28.335
_diffrn_reflns_theta_min 2.240
_diffrn_source_current 1.0
_diffrn_source_power 0.05
_diffrn_source_voltage 50.0
_diffrn_standards_number 0
_exptl_absorpt_coefficient_mu 5.649
_exptl_absorpt_correction_T_max 0.7457
_exptl_absorpt_correction_T_min 0.4697
_exptl_absorpt_correction_type multi-scan
_exptl_absorpt_process_details
;
SADABS-2016/2 (Bruker,2016/2) was used for absorption correction.
wR2(int) was 0.1134 before and 0.0571 after correction.
The Ratio of minimum to maximum transmission is 0.6299.
The \l/2 correction factor is Not present.
;
_exptl_crystal_colour yellow
_exptl_crystal_colour_primary yellow
_exptl_crystal_density_diffrn 1.835
_exptl_crystal_description block
_exptl_crystal_F_000 1936
_exptl_crystal_size_max 0.318
_exptl_crystal_size_mid 0.27
_exptl_crystal_size_min 0.142
_refine_diff_density_max 0.542
_refine_diff_density_min -0.321
_refine_diff_density_rms 0.060
_refine_ls_extinction_coef 0.00024(6)
_refine_ls_extinction_expression Fc^*^=kFc[1+0.001xFc^2^\l^3^/sin(2\q)]^-1/4^
_refine_ls_extinction_method 'SHELXL-2018/3 (Sheldrick 2018)'
_refine_ls_goodness_of_fit_ref 1.028
_refine_ls_hydrogen_treatment mixed
_refine_ls_matrix_type full
_refine_ls_number_parameters 215
_refine_ls_number_reflns 4382
_refine_ls_number_restraints 0
_refine_ls_restrained_S_all 1.028
_refine_ls_R_factor_all 0.0201
_refine_ls_R_factor_gt 0.0172
_refine_ls_shift/su_max 0.001
_refine_ls_shift/su_mean 0.000
_refine_ls_structure_factor_coef Fsqd
_refine_ls_weighting_details 'w=1/[\s^2^(Fo^2^)+(0.0173P)^2^+3.2358P] where P=(Fo^2^+2Fc^2^)/3'
_refine_ls_weighting_scheme calc
_refine_ls_wR_factor_gt 0.0408
_refine_ls_wR_factor_ref 0.0420
_reflns_Friedel_coverage 0.000
_reflns_number_gt 4054
_reflns_number_total 4382
_reflns_threshold_expression 'I > 2\s(I)'
_cod_data_source_file d5dt00135h2.cif
_cod_data_source_block mo_ed53w_0m
_cod_depositor_comments 'Adding full bibliography for 7718154--7718158.cif.'
_cod_database_code 7718157
_shelx_shelxl_version_number 2018/3
_shelx_space_group_comment
;
The symmetry employed for this shelxl refinement is uniquely defined
by the following loop, which should always be used as a source of
symmetry information in preference to the above space-group names.
They are only intended as comments.
;
_shelx_estimated_absorpt_t_max 0.501
_shelx_estimated_absorpt_t_min 0.267
_olex2_refinement_description
;
1. Fixed Uiso
 At 1.2 times of:
  All C(H) groups, All C(H,H) groups
 At 1.5 times of:
  All C(H,H,H) groups
2.a Secondary CH2 refined with riding coordinates:
 C3(H3a,H3b), C4(H4a,H4b), C5(H5a,H5b), C6(H6a,H6b)
2.b Aromatic/amide H refined with riding coordinates:
 C14(H14), C16(H16), C10(H10), C15(H15), C11(H11), C12(H12)
2.c Idealised Me refined as rotating group:
 C1(H1a,H1b,H1c), C2(H2a,H2b,H2c)
;
_olex2_submission_special_instructions 'No special instructions were received'

loop_
_space_group_symop_operation_xyz
'x, y, z'
'-x+1/2, -y, z+1/2'
'x+1/2, -y+1/2, -z'
'-x, y+1/2, -z+1/2'
'-x, -y, -z'
'x-1/2, y, -z-1/2'
'-x-1/2, y-1/2, z'
'x, -y-1/2, z-1/2'

loop_
_atom_site_label
_atom_site_type_symbol
_atom_site_fract_x
_atom_site_fract_y
_atom_site_fract_z
_atom_site_U_iso_or_equiv
_atom_site_adp_type
_atom_site_occupancy
_atom_site_site_symmetry_order
_atom_site_calc_flag
_atom_site_refinement_flags_posn
_atom_site_refinement_flags_adp
_atom_site_refinement_flags_occupancy
_atom_site_disorder_assembly
_atom_site_disorder_group
Br1 Br -0.07025(2) 0.02414(2) 0.67253(2) 0.01925(5) Uani 1 1 d . . . . .
Ni1 Ni 0.00383(2) 0.16796(2) 0.63559(2) 0.01141(5) Uani 1 1 d . . . . .
N3 N 0.04782(9) 0.28970(8) 0.60658(7) 0.0122(2) Uani 1 1 d . . . . .
N1 N 0.04071(10) 0.22425(8) 0.74564(7) 0.0136(2) Uani 1 1 d . . . . .
N2 N -0.07964(10) 0.18163(8) 0.52718(7) 0.0142(2) Uani 1 1 d . . . . .
C17 C 0.03080(11) 0.31859(10) 0.53791(8) 0.0137(3) Uani 1 1 d . . . . .
C13 C 0.09813(11) 0.34009(10) 0.65589(8) 0.0134(3) Uani 1 1 d . . . . .
C7 C -0.19141(11) 0.27849(10) 0.60157(8) 0.0154(3) Uani 1 1 d . . . . .
C1 C -0.08245(14) 0.10005(11) 0.48127(9) 0.0216(3) Uani 1 1 d . . . . .
H1A H -0.011426 0.081833 0.469242 0.032 Uiso 1 1 calc R U . . .
H1B H -0.120695 0.112224 0.435776 0.032 Uiso 1 1 calc R U . . .
H1C H -0.117103 0.052169 0.508455 0.032 Uiso 1 1 calc R U . . .
C9 C -0.12065(11) 0.30607(11) 0.72322(8) 0.0165(3) Uani 1 1 d . . . . .
C3 C -0.05418(12) 0.26358(12) 0.78169(8) 0.0187(3) Uani 1 1 d . . . . .
H3A H -0.093796 0.216307 0.807238 0.022 Uiso 1 1 calc R U . . .
H3B H -0.033266 0.308759 0.818484 0.022 Uiso 1 1 calc R U . . .
C4 C 0.11737(12) 0.29587(10) 0.72901(8) 0.0154(3) Uani 1 1 d . . . . .
H4A H 0.188029 0.269994 0.729115 0.019 Uiso 1 1 calc R U . . .
H4B H 0.114361 0.341428 0.768315 0.019 Uiso 1 1 calc R U . . .
C5 C -0.18998(12) 0.21049(11) 0.54075(9) 0.0178(3) Uani 1 1 d . . . . .
H5A H -0.219506 0.236568 0.495327 0.021 Uiso 1 1 calc R U . . .
H5B H -0.232705 0.158390 0.554787 0.021 Uiso 1 1 calc R U . . .
C2 C 0.08824(13) 0.15871(11) 0.79642(9) 0.0187(3) Uani 1 1 d . . . . .
H2A H 0.037485 0.112245 0.808230 0.028 Uiso 1 1 calc R U . . .
H2B H 0.109697 0.188885 0.841735 0.028 Uiso 1 1 calc R U . . .
H2C H 0.148957 0.131646 0.772891 0.028 Uiso 1 1 calc R U . . .
C8 C -0.15756(11) 0.24814(11) 0.66973(8) 0.0153(3) Uani 1 1 d . . . . .
C6 C -0.02106(12) 0.25220(10) 0.48745(8) 0.0171(3) Uani 1 1 d . . . . .
H6A H -0.069315 0.284419 0.454479 0.020 Uiso 1 1 calc R U . . .
H6B H 0.032567 0.223686 0.456372 0.020 Uiso 1 1 calc R U . . .
C14 C 0.13554(12) 0.42378(10) 0.63701(9) 0.0174(3) Uani 1 1 d . . . . .
H14 H 0.171276 0.459421 0.671971 0.021 Uiso 1 1 calc R U . . .
C16 C 0.06606(12) 0.40133(10) 0.51536(9) 0.0172(3) Uani 1 1 d . . . . .
H16 H 0.054140 0.421665 0.466607 0.021 Uiso 1 1 calc R U . . .
C10 C -0.13370(12) 0.39748(11) 0.71348(9) 0.0188(3) Uani 1 1 d . . . . .
H10 H -0.111107 0.438207 0.750125 0.023 Uiso 1 1 calc R U . . .
C15 C 0.11940(12) 0.45402(11) 0.56580(9) 0.0194(3) Uani 1 1 d . . . . .
H15 H 0.144801 0.510810 0.551421 0.023 Uiso 1 1 calc R U . . .
C11 C -0.18044(12) 0.42821(11) 0.64911(10) 0.0204(3) Uani 1 1 d . . . . .
H11 H -0.195376 0.489869 0.644081 0.024 Uiso 1 1 calc R U . . .
C12 C -0.20570(12) 0.36999(11) 0.59188(9) 0.0183(3) Uani 1 1 d . . . . .
H12 H -0.232341 0.392402 0.546808 0.022 Uiso 1 1 calc R U . . .
H8 H -0.1533(16) 0.1853(14) 0.6787(11) 0.023(5) Uiso 1 1 d . . . . .
Br2 Br 0.18067(2) 0.11451(2) 0.60524(2) 0.02019(5) Uani 1 1 d . . . . .

loop_
_atom_site_aniso_label
_atom_site_aniso_U_11
_atom_site_aniso_U_22
_atom_site_aniso_U_33
_atom_site_aniso_U_23
_atom_site_aniso_U_13
_atom_site_aniso_U_12
Br1 0.02240(8) 0.01436(8) 0.02099(8) 0.00470(6) -0.00267(6) -0.00452(6)
Ni1 0.01253(9) 0.01093(9) 0.01077(9) 0.00074(7) -0.00004(7) -0.00060(7)
N3 0.0115(5) 0.0128(6) 0.0123(6) 0.0001(4) 0.0009(4) 0.0011(4)
N1 0.0138(5) 0.0163(6) 0.0109(5) 0.0014(5) -0.0010(4) 0.0002(5)
N2 0.0181(6) 0.0123(6) 0.0122(6) -0.0013(5) -0.0009(5) -0.0006(5)
C17 0.0142(6) 0.0140(7) 0.0129(6) 0.0005(5) 0.0014(5) 0.0012(5)
C13 0.0110(6) 0.0141(7) 0.0151(7) -0.0007(5) 0.0004(5) 0.0007(5)
C7 0.0099(6) 0.0197(7) 0.0165(7) -0.0009(6) -0.0009(5) -0.0002(5)
C1 0.0325(9) 0.0157(7) 0.0166(7) -0.0050(6) -0.0040(6) -0.0006(6)
C9 0.0109(6) 0.0238(8) 0.0149(7) -0.0020(6) 0.0031(5) 0.0020(6)
C3 0.0185(7) 0.0274(8) 0.0101(6) -0.0015(6) 0.0021(5) 0.0025(6)
C4 0.0157(7) 0.0159(7) 0.0148(7) -0.0006(5) -0.0042(5) -0.0028(5)
C5 0.0152(7) 0.0201(7) 0.0179(7) -0.0009(6) -0.0049(6) -0.0010(6)
C2 0.0215(8) 0.0201(7) 0.0147(7) 0.0040(6) -0.0056(6) -0.0001(6)
C8 0.0110(6) 0.0184(7) 0.0166(7) -0.0001(6) 0.0023(5) 0.0005(5)
C6 0.0235(7) 0.0169(7) 0.0107(7) 0.0010(6) -0.0007(6) -0.0017(6)
C14 0.0146(7) 0.0151(7) 0.0223(8) -0.0010(6) -0.0022(6) -0.0027(6)
C16 0.0180(7) 0.0170(7) 0.0166(7) 0.0042(6) 0.0011(6) 0.0003(6)
C10 0.0130(7) 0.0229(8) 0.0206(7) -0.0064(6) 0.0014(6) 0.0015(6)
C15 0.0178(7) 0.0148(7) 0.0257(8) 0.0043(6) 0.0008(6) -0.0031(6)
C11 0.0158(7) 0.0181(7) 0.0272(8) -0.0014(6) 0.0003(6) 0.0032(6)
C12 0.0139(7) 0.0216(8) 0.0195(7) 0.0013(6) -0.0020(6) 0.0027(6)
Br2 0.01865(8) 0.01872(8) 0.02319(8) -0.00007(6) 0.00553(6) 0.00607(6)

loop_
_atom_type_symbol
_atom_type_description
_atom_type_scat_dispersion_real
_atom_type_scat_dispersion_imag
_atom_type_scat_source
C C 0.0033 0.0016 'International Tables Vol C Tables 4.2.6.8 and 6.1.1.4'
H H 0.0000 0.0000 'International Tables Vol C Tables 4.2.6.8 and 6.1.1.4'
Br Br -0.2901 2.4595 'International Tables Vol C Tables 4.2.6.8 and 6.1.1.4'
N N 0.0061 0.0033 'International Tables Vol C Tables 4.2.6.8 and 6.1.1.4'
Ni Ni 0.3393 1.1124 'International Tables Vol C Tables 4.2.6.8 and 6.1.1.4'

loop_
_exptl_crystal_face_index_h
_exptl_crystal_face_index_k
_exptl_crystal_face_index_l
_exptl_crystal_face_perp_dist
1.00 -1.00 -1.00 0.1500
-1.00 1.00 1.00 0.1410
-1.00 -2.00 1.00 0.1020
0.00 2.00 -1.00 0.1480
2.00 -2.00 1.00 0.1350
2.00 1.00 -2.00 0.0890
-2.00 -1.00 2.00 0.1180
-1.00 0.00 -2.00 0.0550
1.00 0.00 1.00 0.0560
0.00 1.00 1.00 0.1120
-1.00 1.00 2.00 0.1170
1.00 0.00 3.00 0.0850
1.00 0.00 -3.00 0.0900

loop_
_geom_angle_atom_site_label_1
_geom_angle_atom_site_label_2
_geom_angle_atom_site_label_3
_geom_angle
_geom_angle_site_symmetry_1
_geom_angle_site_symmetry_3
_geom_angle_publ_flag
Br1 Ni1 C8 91.86(4) . . ?
Br1 Ni1 Br2 97.680(8) . . ?
N3 Ni1 Br1 173.61(4) . . ?
N3 Ni1 N1 80.10(5) . . ?
N3 Ni1 N2 79.64(5) . . ?
N3 Ni1 C8 81.90(5) . . ?
N3 Ni1 Br2 88.65(4) . . ?
N1 Ni1 Br1 99.87(3) . . ?
N1 Ni1 N2 148.65(5) . . ?
N1 Ni1 C8 76.68(5) . . ?
N1 Ni1 Br2 97.29(3) . . ?
N2 Ni1 Br1 97.68(3) . . ?
N2 Ni1 C8 76.98(5) . . ?
N2 Ni1 Br2 105.87(3) . . ?
Br2 Ni1 C8 169.52(4) . . ?
C17 N3 Ni1 119.93(10) . . ?
C17 N3 C13 121.32(13) . . ?
C13 N3 Ni1 118.69(10) . . ?
C3 N1 Ni1 111.52(9) . . ?
C4 N1 Ni1 103.49(9) . . ?
C4 N1 C3 110.06(12) . . ?
C2 N1 Ni1 113.36(9) . . ?
C2 N1 C3 108.93(12) . . ?
C2 N1 C4 109.35(12) . . ?
C1 N2 Ni1 115.38(10) . . ?
C1 N2 C5 107.86(12) . . ?
C1 N2 C6 109.12(12) . . ?
C5 N2 Ni1 109.46(9) . . ?
C6 N2 Ni1 104.30(9) . . ?
C6 N2 C5 110.70(12) . . ?
N3 C17 C6 115.13(13) . . ?
N3 C17 C16 120.84(14) . . ?
C16 C17 C6 123.87(14) . . ?
N3 C13 C4 114.90(13) . . ?
N3 C13 C14 120.87(14) . . ?
C14 C13 C4 124.04(13) . . ?
C8 C7 C5 115.37(14) . . ?
C8 C7 C12 118.43(14) . . ?
C12 C7 C5 125.16(14) . . ?
N2 C1 H1A 109.5 . . ?
N2 C1 H1B 109.5 . . ?
N2 C1 H1C 109.5 . . ?
H1A C1 H1B 109.5 . . ?
H1A C1 H1C 109.5 . . ?
H1B C1 H1C 109.5 . . ?
C8 C9 C3 115.06(14) . . ?
C8 C9 C10 119.10(14) . . ?
C10 C9 C3 125.10(14) . . ?
N1 C3 H3A 110.0 . . ?
N1 C3 H3B 110.0 . . ?
C9 C3 N1 108.67(12) . . ?
C9 C3 H3A 110.0 . . ?
C9 C3 H3B 110.0 . . ?
H3A C3 H3B 108.3 . . ?
N1 C4 C13 112.81(12) . . ?
N1 C4 H4A 109.0 . . ?
N1 C4 H4B 109.0 . . ?
C13 C4 H4A 109.0 . . ?
C13 C4 H4B 109.0 . . ?
H4A C4 H4B 107.8 . . ?
N2 C5 H5A 109.9 . . ?
N2 C5 H5B 109.9 . . ?
C7 C5 N2 109.08(12) . . ?
C7 C5 H5A 109.9 . . ?
C7 C5 H5B 109.9 . . ?
H5A C5 H5B 108.3 . . ?
N1 C2 H2A 109.5 . . ?
N1 C2 H2B 109.5 . . ?
N1 C2 H2C 109.5 . . ?
H2A C2 H2B 109.5 . . ?
H2A C2 H2C 109.5 . . ?
H2B C2 H2C 109.5 . . ?
Ni1 C8 H8 61.1(12) . . ?
C7 C8 Ni1 101.48(10) . . ?
C7 C8 H8 119.5(12) . . ?
C9 C8 Ni1 101.06(9) . . ?
C9 C8 C7 121.75(15) . . ?
C9 C8 H8 118.5(12) . . ?
N2 C6 C17 113.55(12) . . ?
N2 C6 H6A 108.9 . . ?
N2 C6 H6B 108.9 . . ?
C17 C6 H6A 108.9 . . ?
C17 C6 H6B 108.9 . . ?
H6A C6 H6B 107.7 . . ?
C13 C14 H14 120.8 . . ?
C15 C14 C13 118.34(14) . . ?
C15 C14 H14 120.8 . . ?
C17 C16 H16 120.8 . . ?
C17 C16 C15 118.47(14) . . ?
C15 C16 H16 120.8 . . ?
C9 C10 H10 120.5 . . ?
C9 C10 C11 118.97(15) . . ?
C11 C10 H10 120.5 . . ?
C14 C15 C16 120.16(14) . . ?
C14 C15 H15 119.9 . . ?
C16 C15 H15 119.9 . . ?
C10 C11 H11 119.4 . . ?
C10 C11 C12 121.23(15) . . ?
C12 C11 H11 119.4 . . ?
C7 C12 C11 119.37(15) . . ?
C7 C12 H12 120.3 . . ?
C11 C12 H12 120.3 . . ?

loop_
_geom_bond_atom_site_label_1
_geom_bond_atom_site_label_2
_geom_bond_distance
_geom_bond_site_symmetry_2
_geom_bond_publ_flag
Br1 Ni1 2.4546(2) . ?
Ni1 N3 1.9850(13) . ?
Ni1 N1 2.2232(13) . ?
Ni1 N2 2.2548(13) . ?
Ni1 C8 2.4819(15) . ?
Ni1 Br2 2.4782(2) . ?
N3 C17 1.3397(19) . ?
N3 C13 1.3403(19) . ?
N1 C3 1.5078(19) . ?
N1 C4 1.4912(19) . ?
N1 C2 1.4819(19) . ?
N2 C1 1.4825(19) . ?
N2 C5 1.5068(19) . ?
N2 C6 1.4880(19) . ?
C17 C6 1.511(2) . ?
C17 C16 1.385(2) . ?
C13 C4 1.506(2) . ?
C13 C14 1.389(2) . ?
C7 C5 1.505(2) . ?
C7 C8 1.390(2) . ?
C7 C12 1.397(2) . ?
C1 H1A 0.9800 . ?
C1 H1B 0.9800 . ?
C1 H1C 0.9800 . ?
C9 C3 1.507(2) . ?
C9 C8 1.389(2) . ?
C9 C10 1.394(2) . ?
C3 H3A 0.9900 . ?
C3 H3B 0.9900 . ?
C4 H4A 0.9900 . ?
C4 H4B 0.9900 . ?
C5 H5A 0.9900 . ?
C5 H5B 0.9900 . ?
C2 H2A 0.9800 . ?
C2 H2B 0.9800 . ?
C2 H2C 0.9800 . ?
C8 H8 0.96(2) . ?
C6 H6A 0.9900 . ?
C6 H6B 0.9900 . ?
C14 H14 0.9500 . ?
C14 C15 1.388(2) . ?
C16 H16 0.9500 . ?
C16 C15 1.393(2) . ?
C10 H10 0.9500 . ?
C10 C11 1.395(2) . ?
C15 H15 0.9500 . ?
C11 H11 0.9500 . ?
C11 C12 1.397(2) . ?
C12 H12 0.9500 . ?

loop_
_geom_torsion_atom_site_label_1
_geom_torsion_atom_site_label_2
_geom_torsion_atom_site_label_3
_geom_torsion_atom_site_label_4
_geom_torsion
_geom_torsion_site_symmetry_1
_geom_torsion_site_symmetry_2
_geom_torsion_site_symmetry_3
_geom_torsion_site_symmetry_4
_geom_torsion_publ_flag
Ni1 N3 C17 C6 -0.77(17) . . . . ?
Ni1 N3 C17 C16 -176.33(11) . . . . ?
Ni1 N3 C13 C4 1.15(16) . . . . ?
Ni1 N3 C13 C14 176.42(11) . . . . ?
Ni1 N1 C3 C9 -36.02(15) . . . . ?
Ni1 N1 C4 C13 32.95(13) . . . . ?
Ni1 N2 C5 C7 39.90(14) . . . . ?
Ni1 N2 C6 C17 -28.50(14) . . . . ?
N3 C17 C6 N2 22.00(19) . . . . ?
N3 C17 C16 C15 -0.2(2) . . . . ?
N3 C13 C4 N1 -25.42(18) . . . . ?
N3 C13 C14 C15 0.1(2) . . . . ?
C17 N3 C13 C4 -176.09(13) . . . . ?
C17 N3 C13 C14 -0.8(2) . . . . ?
C17 C16 C15 C14 -0.5(2) . . . . ?
C13 N3 C17 C6 176.45(13) . . . . ?
C13 N3 C17 C16 0.9(2) . . . . ?
C13 C14 C15 C16 0.6(2) . . . . ?
C1 N2 C5 C7 166.16(13) . . . . ?
C1 N2 C6 C17 -152.32(13) . . . . ?
C9 C10 C11 C12 -5.8(2) . . . . ?
C3 N1 C4 C13 -86.33(15) . . . . ?
C3 C9 C8 Ni1 -48.72(14) . . . . ?
C3 C9 C8 C7 -159.79(14) . . . . ?
C3 C9 C10 C11 167.55(14) . . . . ?
C4 N1 C3 C9 78.23(15) . . . . ?
C4 C13 C14 C15 174.91(14) . . . . ?
C5 N2 C6 C17 89.13(15) . . . . ?
C5 C7 C8 Ni1 46.61(14) . . . . ?
C5 C7 C8 C9 157.46(14) . . . . ?
C5 C7 C12 C11 -164.35(14) . . . . ?
C2 N1 C3 C9 -161.89(13) . . . . ?
C2 N1 C4 C13 154.05(13) . . . . ?
C8 C7 C5 N2 -63.24(17) . . . . ?
C8 C7 C12 C11 3.4(2) . . . . ?
C8 C9 C3 N1 61.65(17) . . . . ?
C8 C9 C10 C11 -2.1(2) . . . . ?
C6 N2 C5 C7 -74.53(15) . . . . ?
C6 C17 C16 C15 -175.37(14) . . . . ?
C14 C13 C4 N1 159.48(14) . . . . ?
C16 C17 C6 N2 -162.58(14) . . . . ?
C10 C9 C3 N1 -108.36(17) . . . . ?
C10 C9 C8 Ni1 121.93(13) . . . . ?
C10 C9 C8 C7 10.9(2) . . . . ?
C10 C11 C12 C7 5.1(2) . . . . ?
C12 C7 C5 N2 104.86(17) . . . . ?
C12 C7 C8 Ni1 -122.34(13) . . . . ?
C12 C7 C8 C9 -11.5(2) . . . . ?
